data_7228362
loop_
_publ_author_name
'Yoshida, Yukihiro'
'Nakamura, Yuto'
'Kishida, Hideo'
'Hayama, Hiromi'
'Nakano, Yoshiaki'
'Yamochi, Hideki'
'Saito, Gunzi'

_publ_section_title
;
 Racemic Charge-Transfer Complexes of Helical Polycyclic Aromatic
 Hydrocarbon Molecule
;
_journal_name_full CrystEngComm
_journal_paper_doi 10.1039/C7CE00763A
_journal_year 2017
_chemical_formula_moiety '(C26 H16), (C12 F4 N4)'
_chemical_formula_sum 'C38 H16 F4 N4'
_chemical_formula_weight 604.57
_chemical_name_common ([6]helicene)(F4TCNQ)
_chemical_name_systematic
; 
 ? 
;
_space_group_IT_number 60
_symmetry_cell_setting orthorhombic
_symmetry_space_group_name_Hall '-P 2n 2ab'
_symmetry_space_group_name_H-M 'P b c n'
_atom_sites_solution_hydrogens geom
_atom_sites_solution_primary direct
_atom_sites_solution_secondary difmap
_audit_creation_method SHELXL-97
_audit_update_record
;
2017-02-17 deposited with the CCDC.
2017-06-02 downloaded from the CCDC.
;
_cell_angle_alpha 90.00
_cell_angle_beta 90.00
_cell_angle_gamma 90.00
_cell_formula_units_Z 4
_cell_length_a 7.1454(4)
_cell_length_b 17.2601(9)
_cell_length_c 22.2970(11)
_cell_measurement_reflns_used 8752
_cell_measurement_temperature 100(2)
_cell_measurement_theta_max 28.27
_cell_measurement_theta_min 2.36
_cell_volume 2749.9(3)
_computing_cell_refinement 'Bruker SAINT'
_computing_data_collection 'Bruker APEX2'
_computing_data_reduction 'Bruker SAINT'
_computing_molecular_graphics 'Bruker SHELXTL'
_computing_publication_material 'Bruker SHELXTL'
_computing_structure_refinement 'SHELXL-2013 (Sheldrick, 2013)'
_computing_structure_solution 'SHELXS-2013 (Sheldrick, 2013)'
_diffrn_ambient_temperature 100(2)
_diffrn_detector_area_resol_mean 8.333
_diffrn_measured_fraction_theta_full 1.000
_diffrn_measured_fraction_theta_max 1.000
_diffrn_measurement_device_type 'Bruker APEX-II CCD'
_diffrn_measurement_method '\f and \w scans'
_diffrn_radiation_monochromator graphite
_diffrn_radiation_source 'fine-focus sealed tube'
_diffrn_radiation_type MoK\a
_diffrn_radiation_wavelength 0.71073
_diffrn_reflns_av_R_equivalents 0.0164
_diffrn_reflns_av_sigmaI/netI 0.0125
_diffrn_reflns_limit_h_max 8
_diffrn_reflns_limit_h_min -6
_diffrn_reflns_limit_k_max 21
_diffrn_reflns_limit_k_min -21
_diffrn_reflns_limit_l_max 19
_diffrn_reflns_limit_l_min -27
_diffrn_reflns_number 13444
_diffrn_reflns_theta_full 25.00
_diffrn_reflns_theta_max 26.37
_diffrn_reflns_theta_min 1.83
_exptl_absorpt_coefficient_mu 0.106
_exptl_absorpt_correction_T_max 0.9894
_exptl_absorpt_correction_T_min 0.9617
_exptl_absorpt_correction_type numerical
_exptl_crystal_colour black
_exptl_crystal_density_diffrn 1.460
_exptl_crystal_density_method 'not measured'
_exptl_crystal_description 'thick plate'
_exptl_crystal_F_000 1232
_exptl_crystal_size_max 0.37
_exptl_crystal_size_mid 0.32
_exptl_crystal_size_min 0.10
_refine_diff_density_max 0.219
_refine_diff_density_min -0.186
_refine_diff_density_rms 0.041
_refine_ls_extinction_method none
_refine_ls_goodness_of_fit_ref 1.045
_refine_ls_hydrogen_treatment constr
_refine_ls_matrix_type full
_refine_ls_number_parameters 209
_refine_ls_number_reflns 2811
_refine_ls_number_restraints 0
_refine_ls_restrained_S_all 1.045
_refine_ls_R_factor_all 0.0375
_refine_ls_R_factor_gt 0.0321
_refine_ls_shift/su_max 0.002
_refine_ls_shift/su_mean 0.000
_refine_ls_structure_factor_coef Fsqd
_refine_ls_weighting_details 'calc w=1/[\s^2^(Fo^2^)+(0.0497P)^2^+1.0215P] where P=(Fo^2^+2Fc^2^)/3'
_refine_ls_weighting_scheme calc
_refine_ls_wR_factor_gt 0.0871
_refine_ls_wR_factor_ref 0.0915
_reflns_number_gt 2477
_reflns_number_total 2811
_reflns_threshold_expression >2sigma(I)
_cod_data_source_file c7ce00763a2.cif
_cod_data_source_block 6helicene-F4TCNQ
_cod_depositor_comments
;
The following automatic conversions were performed:

'_symmetry_cell_setting' value 'Orthorhombic' changed to
'orthorhombic' according to
/home/data/users/saulius/crontab/automatic-downloads/rss-feeds/RSC/lib/dictionaries/cif_core.dic
dictionary named 'cif_core.dic' version 2.4.2 from 2011-04-26.

Automatic conversion script
Id: cif_fix_values 4973 2017-02-22 13:04:09Z antanas 
;
_cod_original_sg_symbol_H-M 'Pbcn '
_cod_database_code 7228362

loop_
_symmetry_equiv_pos_as_xyz
'x, y, z'
'x+1/2, -y+1/2, -z'
'-x, y, -z+1/2'
'-x+1/2, -y+1/2, z+1/2'
'-x, -y, -z'
'-x-1/2, y-1/2, z'
'x, -y, z-1/2'
'x-1/2, y-1/2, -z-1/2'

loop_
_atom_site_label
_atom_site_type_symbol
_atom_site_fract_x
_atom_site_fract_y
_atom_site_fract_z
_atom_site_U_iso_or_equiv
_atom_site_adp_type
_atom_site_occupancy
_atom_site_symmetry_multiplicity
_atom_site_calc_flag
_atom_site_refinement_flags
C1 C 0.50690(19) 1.12839(7) 0.62494(5) 0.0228(3) Uani 1 1 d .
H1 H 0.4829 1.1762 0.6072 0.027 Uiso 1 1 calc R
C2 C 0.36552(17) 1.08973(7) 0.65650(5) 0.0208(3) Uani 1 1 d .
H2 H 0.2465 1.1114 0.6588 0.025 Uiso 1 1 calc R
C3 C 0.68095(18) 1.09539(7) 0.62029(6) 0.0229(3) Uani 1 1 d .
H3 H 0.7743 1.1210 0.5991 0.027 Uiso 1 1 calc R
C4 C 0.40131(16) 1.01993(6) 0.68413(5) 0.0182(2) Uani 1 1 d .
H4 H 0.3056 0.9950 0.7048 0.022 Uiso 1 1 calc R
C5 C 0.72087(17) 1.02298(7) 0.64720(5) 0.0195(3) Uani 1 1 d .
C6 C 0.58078(16) 0.98533(6) 0.68174(5) 0.0169(2) Uani 1 1 d .
C7 C 0.89657(17) 0.98521(7) 0.63763(6) 0.0240(3) Uani 1 1 d .
H7 H 0.9933 1.0118 0.6188 0.029 Uiso 1 1 calc R
C8 C 0.92372(18) 0.91110(7) 0.65567(6) 0.0244(3) Uani 1 1 d .
H8 H 1.0353 0.8862 0.6463 0.029 Uiso 1 1 calc R
C9 C 0.78353(17) 0.87071(7) 0.68891(5) 0.0204(3) Uani 1 1 d .
C10 C 0.62301(16) 0.91059(6) 0.70854(5) 0.0172(2) Uani 1 1 d .
C11 C 0.80058(18) 0.78958(7) 0.70025(6) 0.0240(3) Uani 1 1 d .
H11 H 0.9109 0.7639 0.6906 0.029 Uiso 1 1 calc R
C12 C 0.65641(18) 0.74983(7) 0.72510(6) 0.0245(3) Uani 1 1 d .
H12 H 0.6596 0.6960 0.7259 0.029 Uiso 1 1 calc R
C13 C 0.5000 0.78977(9) 0.7500 0.0207(3) Uani 1 2 d S
C14 C 0.5000 0.87176(9) 0.7500 0.0178(3) Uani 1 2 d S
C15 C 0.53725(16) 0.92347(6) 0.52511(5) 0.0166(2) Uani 1 1 d .
C16 C 0.35895(16) 0.96186(7) 0.52985(5) 0.0177(2) Uani 1 1 d .
C17 C 0.32488(15) 1.03251(7) 0.50736(5) 0.0177(2) Uani 1 1 d .
C18 C 0.57132(17) 0.85143(6) 0.54917(5) 0.0190(2) Uani 1 1 d .
C19 C 0.43761(18) 0.80881(7) 0.58458(6) 0.0223(3) Uani 1 1 d .
C20 C 0.74409(18) 0.81033(7) 0.54053(5) 0.0225(3) Uani 1 1 d .
N1 N 0.33933(17) 0.77171(7) 0.61309(5) 0.0319(3) Uani 1 1 d .
N2 N 0.87682(17) 0.77402(6) 0.53429(5) 0.0311(3) Uani 1 1 d .
F1 F 0.21990(10) 0.92406(4) 0.55689(3) 0.02603(19) Uani 1 1 d .
F2 F 0.15421(9) 1.06276(4) 0.51412(3) 0.02516(19) Uani 1 1 d .

loop_
_atom_site_aniso_label
_atom_site_aniso_U_11
_atom_site_aniso_U_22
_atom_site_aniso_U_33
_atom_site_aniso_U_23
_atom_site_aniso_U_13
_atom_site_aniso_U_12
C1 0.0361(7) 0.0154(5) 0.0170(6) -0.0002(4) -0.0022(5) -0.0039(5)
C2 0.0252(6) 0.0198(6) 0.0175(6) -0.0020(4) -0.0022(5) 0.0009(5)
C3 0.0312(6) 0.0204(6) 0.0171(6) -0.0015(5) 0.0042(5) -0.0100(5)
C4 0.0212(6) 0.0192(5) 0.0141(6) -0.0007(4) 0.0021(4) -0.0027(4)
C5 0.0230(6) 0.0201(5) 0.0154(6) -0.0041(4) 0.0027(5) -0.0056(5)
C6 0.0212(6) 0.0168(5) 0.0127(6) -0.0032(4) 0.0017(4) -0.0030(4)
C7 0.0220(6) 0.0284(6) 0.0216(6) -0.0039(5) 0.0078(5) -0.0069(5)
C8 0.0200(6) 0.0299(6) 0.0233(7) -0.0063(5) 0.0054(5) 0.0017(5)
C9 0.0234(6) 0.0220(6) 0.0157(6) -0.0037(4) 0.0014(5) 0.0018(5)
C10 0.0198(5) 0.0174(5) 0.0144(6) -0.0031(4) 0.0000(4) -0.0014(4)
C11 0.0277(6) 0.0243(6) 0.0199(6) -0.0044(5) 0.0015(5) 0.0082(5)
C12 0.0375(7) 0.0165(5) 0.0195(6) -0.0015(4) 0.0000(5) 0.0048(5)
C13 0.0284(9) 0.0186(8) 0.0152(8) 0.000 -0.0004(7) 0.000
C14 0.0202(8) 0.0173(7) 0.0158(8) 0.000 -0.0011(7) 0.000
C15 0.0189(6) 0.0174(5) 0.0133(5) -0.0021(4) 0.0006(4) -0.0003(4)
C16 0.0173(5) 0.0201(5) 0.0158(6) -0.0003(4) 0.0046(4) -0.0034(4)
C17 0.0156(5) 0.0205(5) 0.0170(6) -0.0022(4) 0.0021(4) 0.0024(4)
C18 0.0240(6) 0.0184(5) 0.0147(6) -0.0013(4) -0.0002(5) -0.0008(5)
C19 0.0296(6) 0.0177(5) 0.0197(6) 0.0014(5) -0.0031(5) -0.0006(5)
C20 0.0329(7) 0.0176(5) 0.0170(6) 0.0012(4) -0.0014(5) 0.0029(5)
N1 0.0389(7) 0.0292(6) 0.0277(6) 0.0083(5) -0.0020(5) -0.0092(5)
N2 0.0404(7) 0.0280(6) 0.0248(6) 0.0020(5) 0.0003(5) 0.0137(5)
F1 0.0203(4) 0.0248(4) 0.0329(4) 0.0073(3) 0.0103(3) -0.0025(3)
F2 0.0176(3) 0.0267(4) 0.0312(4) 0.0052(3) 0.0071(3) 0.0062(3)

loop_
_atom_type_symbol
_atom_type_description
_atom_type_scat_dispersion_real
_atom_type_scat_dispersion_imag
_atom_type_scat_source
C C 0.0033 0.0016 'International Tables Vol C Tables 4.2.6.8 and 6.1.1.4'
H H 0.0000 0.0000 'International Tables Vol C Tables 4.2.6.8 and 6.1.1.4'
N N 0.0061 0.0033 'International Tables Vol C Tables 4.2.6.8 and 6.1.1.4'
F F 0.0171 0.0103 'International Tables Vol C Tables 4.2.6.8 and 6.1.1.4'

loop_
_geom_angle_atom_site_label_1
_geom_angle_atom_site_label_2
_geom_angle_atom_site_label_3
_geom_angle
_geom_angle_site_symmetry_1
_geom_angle_site_symmetry_3
C3 C1 C2 119.61(11) . .
C3 C1 H1 120.2 . .
C2 C1 H1 120.2 . .
C4 C2 C1 120.51(11) . .
C4 C2 H2 119.7 . .
C1 C2 H2 119.7 . .
C1 C3 C5 121.15(11) . .
C1 C3 H3 119.4 . .
C5 C3 H3 119.4 . .
C2 C4 C6 121.36(11) . .
C2 C4 H4 119.3 . .
C6 C4 H4 119.3 . .
C3 C5 C6 119.46(11) . .
C3 C5 C7 121.06(11) . .
C6 C5 C7 119.40(11) . .
C4 C6 C5 117.76(10) . .
C4 C6 C10 123.16(10) . .
C5 C6 C10 118.86(10) . .
C8 C7 C5 120.76(11) . .
C8 C7 H7 119.6 . .
C5 C7 H7 119.6 . .
C7 C8 C9 120.97(11) . .
C7 C8 H8 119.5 . .
C9 C8 H8 119.5 . .
C10 C9 C8 119.63(11) . .
C10 C9 C11 119.60(11) . .
C8 C9 C11 120.71(11) . .
C9 C10 C14 117.98(11) . .
C9 C10 C6 118.38(10) . .
C14 C10 C6 123.36(10) . .
C12 C11 C9 120.24(11) . .
C12 C11 H11 119.9 . .
C9 C11 H11 119.9 . .
C11 C12 C13 120.67(12) . .
C11 C12 H12 119.7 . .
C13 C12 H12 119.7 . .
C14 C13 C12 118.91(8) . 3_656
C14 C13 C12 118.91(8) . .
C12 C13 C12 122.17(15) 3_656 .
C13 C14 C10 117.72(7) . .
C13 C14 C10 117.72(7) . 3_656
C10 C14 C10 124.57(14) . 3_656
C18 C15 C17 123.51(11) . 5_676
C18 C15 C16 122.93(11) . .
C17 C15 C16 113.55(10) 5_676 .
F1 C16 C17 118.63(10) . .
F1 C16 C15 117.88(10) . .
C17 C16 C15 123.48(11) . .
F2 C17 C16 118.63(10) . .
F2 C17 C15 118.39(10) . 5_676
C16 C17 C15 122.95(11) . 5_676
C15 C18 C20 123.08(11) . .
C15 C18 C19 123.89(11) . .
C20 C18 C19 113.02(10) . .
N1 C19 C18 175.99(13) . .
N2 C20 C18 176.38(13) . .

loop_
_geom_bond_atom_site_label_1
_geom_bond_atom_site_label_2
_geom_bond_distance
_geom_bond_site_symmetry_2
C1 C3 1.3718(19) .
C1 C2 1.4004(17) .
C1 H1 0.9300 .
C2 C4 1.3771(17) .
C2 H2 0.9300 .
C3 C5 1.4155(17) .
C3 H3 0.9300 .
C4 C6 1.4156(16) .
C4 H4 0.9300 .
C5 C6 1.4203(16) .
C5 C7 1.4306(17) .
C6 C10 1.4534(16) .
C7 C8 1.3550(18) .
C7 H7 0.9300 .
C8 C9 1.4278(17) .
C8 H8 0.9300 .
C9 C10 1.4074(16) .
C9 C11 1.4282(17) .
C10 C14 1.4408(13) .
C11 C12 1.3560(18) .
C11 H11 0.9300 .
C12 C13 1.4257(15) .
C12 H12 0.9300 .
C13 C14 1.415(2) .
C13 C12 1.4256(15) 3_656
C14 C10 1.4409(13) 3_656
C15 C18 1.3759(16) .
C15 C17 1.4393(16) 5_676
C15 C16 1.4400(16) .
C16 F1 1.3327(13) .
C16 C17 1.3409(17) .
C17 F2 1.3351(13) .
C17 C15 1.4393(16) 5_676
C18 C20 1.4368(17) .
C18 C19 1.4413(17) .
C19 N1 1.1433(17) .
C20 N2 1.1453(17) .
